data_4331838
loop_
_publ_author_name
'Fielden, John'
'Sprott, Joanna'
'Long, De-Liang'
'K\"ogerler, Paul'
'Cronin, Leroy'

_publ_section_title
;
 Controlling Aggregation of Copper(II)-Based Coordination
 Compounds:&#x00A0; From Mononuclear to Dinuclear, Tetranuclear, and
 Polymeric Copper Complexes
;
_journal_issue 7
_journal_name_full 'Inorganic Chemistry'
_journal_page_first 2886
_journal_page_last 2895
_journal_paper_doi 10.1021/ic051647t
_journal_volume 45
_journal_year 2006
_chemical_formula_moiety 'C7 H14 Cu N2 O4'
_chemical_formula_sum 'C7 H14 Cu N2 O4'
_chemical_formula_weight 253.74
_chemical_name_common 'Compound JF410'
_chemical_name_systematic
;
 ?
;
_space_group_IT_number 14
_symmetry_cell_setting monoclinic
_symmetry_space_group_name_Hall '-P 2ybc'
_symmetry_space_group_name_H-M 'P 1 21/c 1'
_atom_sites_solution_hydrogens geom
_atom_sites_solution_primary direct
_atom_sites_solution_secondary difmap
_audit_creation_method SHELXL-97
_cell_angle_alpha 90.00
_cell_angle_beta 94.673(2)
_cell_angle_gamma 90.00
_cell_formula_units_Z 4
_cell_length_a 10.1040(5)
_cell_length_b 6.8627(3)
_cell_length_c 13.8514(8)
_cell_measurement_reflns_used 7360
_cell_measurement_temperature 150(2)
_cell_measurement_theta_max 27.485
_cell_measurement_theta_min 1.51
_cell_volume 957.27(8)
_computing_cell_refinement 'HKL Scalepack (Otwinowski & Minor 1997)'
_computing_data_collection 'Collect (Nonius BV, 1997-2000)'
_computing_data_reduction 'HKL Denzo and Scalepack (Otwinowski & Minor 19'
_computing_molecular_graphics 'Ortep-3 for Windows (Farrugia, 1997)'
_computing_publication_material 'WinGX publication routines (Farrugia, 1999)'
_computing_structure_refinement 'SHELXL-97 (Sheldrick, 1997)'
_computing_structure_solution 'SHELXS-97 (Sheldrick, 1997)'
_diffrn_ambient_temperature 150(2)
_diffrn_measured_fraction_theta_full 0.996
_diffrn_measured_fraction_theta_max 0.996
_diffrn_measurement_device_type KappaCCD
_diffrn_measurement_method \w
_diffrn_radiation_monochromator graphite
_diffrn_radiation_source 'fine-focus sealed tube'
_diffrn_radiation_type MoK\a
_diffrn_radiation_wavelength 0.71073
_diffrn_reflns_av_R_equivalents 0.0506
_diffrn_reflns_av_sigmaI/netI 0.0350
_diffrn_reflns_limit_h_max 12
_diffrn_reflns_limit_h_min -12
_diffrn_reflns_limit_k_max 8
_diffrn_reflns_limit_k_min 0
_diffrn_reflns_limit_l_max 16
_diffrn_reflns_limit_l_min 0
_diffrn_reflns_number 9131
_diffrn_reflns_theta_full 25.99
_diffrn_reflns_theta_max 25.99
_diffrn_reflns_theta_min 2.95
_diffrn_standards_decay_% none
_exptl_absorpt_coefficient_mu 2.272
_exptl_absorpt_correction_T_max 0.781
_exptl_absorpt_correction_T_min 0.676
_exptl_absorpt_correction_type multi-scan
_exptl_absorpt_process_details
;
 R.H. Blessing, Acta Cryst. (1995), A51, 33-38
;
_exptl_crystal_colour blue
_exptl_crystal_density_diffrn 1.761
_exptl_crystal_density_meas ?
_exptl_crystal_density_method 'not measured'
_exptl_crystal_description block
_exptl_crystal_F_000 524
_exptl_crystal_size_max 0.20
_exptl_crystal_size_mid 0.16
_exptl_crystal_size_min 0.09
_refine_diff_density_max 1.23
_refine_diff_density_min -0.62
_refine_diff_density_rms 0.10
_refine_ls_extinction_coef none
_refine_ls_extinction_method none
_refine_ls_goodness_of_fit_ref 1.043
_refine_ls_hydrogen_treatment mixed
_refine_ls_matrix_type full
_refine_ls_number_parameters 127
_refine_ls_number_reflns 1878
_refine_ls_number_restraints 0
_refine_ls_restrained_S_all 1.043
_refine_ls_R_factor_all 0.0431
_refine_ls_R_factor_gt 0.0347
_refine_ls_shift/su_max 0.001
_refine_ls_shift/su_mean 0.000
_refine_ls_structure_factor_coef Fsqd
_refine_ls_weighting_details 'calc w=1/[\s^2^(Fo^2^)+(0.0558P)^2^+1.1525P] where P=(Fo^2^+2Fc^2^)/3'
_refine_ls_weighting_scheme calc
_refine_ls_wR_factor_gt 0.0913
_refine_ls_wR_factor_ref 0.0952
_reflns_number_gt 1618
_reflns_number_total 1878
_reflns_threshold_expression >2sigma(I)
_cod_data_source_file ic051647tsup1.cif
_cod_data_source_block compound_7
_cod_depositor_comments
;
The following automatic conversions were performed:

'_exptl_crystal_density_meas' value 'none' was changed to '?' - the
value is perceived as not measured.

Automatic conversion script
Id: cif_fix_values 3008 2015-01-20 13:52:24Z robertas 
;
_cod_original_sg_symbol_H-M P2(1)/c
_cod_database_code 4331838

loop_
_symmetry_equiv_pos_as_xyz
'x, y, z'
'-x, y+1/2, -z+1/2'
'-x, -y, -z'
'x, -y-1/2, z-1/2'

loop_
_atom_site_label
_atom_site_type_symbol
_atom_site_fract_x
_atom_site_fract_y
_atom_site_fract_z
_atom_site_U_iso_or_equiv
_atom_site_adp_type
_atom_site_occupancy
_atom_site_symmetry_multiplicity
_atom_site_calc_flag
_atom_site_refinement_flags
Cu Cu 0.07628(3) 0.11912(5) 0.81801(2) 0.01382(15) Uani 1 1 d .
O1 O 0.3159(2) 0.6231(3) 0.96257(16) 0.0209(5) Uani 1 1 d .
H1 H 0.2772 0.6315 1.0138 0.031 Uiso 1 1 calc R
O2 O -0.0635(2) 0.3083(3) 0.77001(15) 0.0191(5) Uani 1 1 d .
O3 O -0.0929(2) 0.0860(3) 0.87940(16) 0.0174(5) Uani 1 1 d .
O4 O -0.2455(2) 0.3250(3) 0.85373(15) 0.0189(5) Uani 1 1 d .
N1 N 0.1950(2) -0.0019(3) 0.92146(17) 0.0125(5) Uani 1 1 d .
H1A H 0.1551 0.0104 0.9785 0.015 Uiso 1 1 calc R
H1B H 0.1993 -0.1330 0.9082 0.015 Uiso 1 1 calc R
N2 N 0.2150(2) 0.2014(4) 0.73388(17) 0.0141(5) Uani 1 1 d .
H2A H 0.2199 0.1071 0.6871 0.017 Uiso 1 1 calc R
H2B H 0.1852 0.3133 0.7026 0.017 Uiso 1 1 calc R
C C -0.1395(3) 0.2438(4) 0.8354(2) 0.0151(6) Uani 1 1 d .
C1 C 0.3344(3) 0.0715(4) 0.9389(2) 0.0137(6) Uani 1 1 d .
H1 H 0.3845 -0.0214 0.9839 0.016 Uiso 1 1 calc R
C2 C 0.4013(3) 0.0740(4) 0.8438(2) 0.0152(6) Uani 1 1 d .
H2C H 0.3839 -0.0517 0.8100 0.018 Uiso 1 1 calc R
H2D H 0.4985 0.0857 0.8586 0.018 Uiso 1 1 calc R
C3 C 0.3537(3) 0.2400(4) 0.7759(2) 0.0126(6) Uani 1 1 d .
H3 H 0.4128 0.2446 0.7214 0.015 Uiso 1 1 calc R
C4 C 0.3637(3) 0.4354(4) 0.8281(2) 0.0152(6) Uani 1 1 d .
H4A H 0.4584 0.4659 0.8455 0.018 Uiso 1 1 calc R
H4B H 0.3269 0.5385 0.7837 0.018 Uiso 1 1 calc R
C5 C 0.2899(3) 0.4372(4) 0.9194(2) 0.0149(6) Uani 1 1 d .
H5 H 0.1925 0.4227 0.9018 0.018 Uiso 1 1 calc R
C6 C 0.3382(3) 0.2719(4) 0.9872(2) 0.0154(6) Uani 1 1 d .
H6A H 0.2824 0.2684 1.0427 0.019 Uiso 1 1 calc R
H6B H 0.4305 0.3000 1.0131 0.019 Uiso 1 1 calc R

loop_
_atom_site_aniso_label
_atom_site_aniso_U_11
_atom_site_aniso_U_22
_atom_site_aniso_U_33
_atom_site_aniso_U_23
_atom_site_aniso_U_13
_atom_site_aniso_U_12
Cu 0.0124(2) 0.0152(2) 0.0140(2) 0.00408(14) 0.00181(14) 0.00033(13)
O1 0.0353(13) 0.0096(11) 0.0188(12) -0.0025(8) 0.0079(10) -0.0016(9)
O2 0.0185(10) 0.0216(11) 0.0180(11) 0.0077(9) 0.0062(8) 0.0049(9)
O3 0.0161(10) 0.0168(11) 0.0199(12) 0.0078(9) 0.0052(9) 0.0030(8)
O4 0.0176(11) 0.0201(11) 0.0198(11) 0.0021(9) 0.0064(9) 0.0052(9)
N1 0.0162(12) 0.0087(11) 0.0130(12) 0.0005(9) 0.0036(9) 0.0000(9)
N2 0.0149(12) 0.0162(13) 0.0114(12) -0.0002(10) 0.0013(9) -0.0007(10)
C 0.0180(15) 0.0163(15) 0.0106(14) -0.0002(11) -0.0004(11) -0.0021(11)
C1 0.0141(14) 0.0137(14) 0.0131(15) 0.0018(11) -0.0004(11) 0.0012(11)
C2 0.0159(14) 0.0124(14) 0.0175(16) -0.0028(12) 0.0020(12) 0.0027(11)
C3 0.0118(13) 0.0139(14) 0.0127(14) -0.0002(11) 0.0040(11) -0.0005(10)
C4 0.0194(14) 0.0103(14) 0.0160(15) -0.0009(11) 0.0029(12) -0.0013(11)
C5 0.0197(15) 0.0088(13) 0.0165(16) -0.0026(11) 0.0030(12) -0.0019(11)
C6 0.0211(15) 0.0136(15) 0.0119(15) -0.0006(11) 0.0025(11) -0.0017(11)

loop_
_atom_type_symbol
_atom_type_description
_atom_type_scat_dispersion_real
_atom_type_scat_dispersion_imag
_atom_type_scat_source
Cu Cu 0.3201 1.2651 'International Tables Vol C Tables 4.2.6.8 and 6.1.1.4'
O O 0.0106 0.0060 'International Tables Vol C Tables 4.2.6.8 and 6.1.1.4'
N N 0.0061 0.0033 'International Tables Vol C Tables 4.2.6.8 and 6.1.1.4'
C C 0.0033 0.0016 'International Tables Vol C Tables 4.2.6.8 and 6.1.1.4'
H H 0.0000 0.0000 'International Tables Vol C Tables 4.2.6.8 and 6.1.1.4'

loop_
_geom_angle_atom_site_label_1
_geom_angle_atom_site_label_2
_geom_angle_atom_site_label_3
_geom_angle
N1 Cu N2 97.47(10)
N1 Cu O3 97.73(9)
N2 Cu O3 164.31(9)
N1 Cu O2 152.64(10)
N2 Cu O2 97.73(9)
O3 Cu O2 66.75(8)
N1 Cu C 125.92(10)
N2 Cu C 131.18(10)
O3 Cu C 33.54(9)
O2 Cu C 33.55(9)
C O2 Cu 89.33(17)
C O3 Cu 89.73(17)
C1 N1 Cu 118.90(17)
C3 N2 Cu 120.53(18)
O4 C O3 123.6(3)
O4 C O2 123.3(3)
O3 C O2 113.1(3)
O4 C Cu 171.8(2)
O3 C Cu 56.74(14)
O2 C Cu 57.12(14)
N1 C1 C6 111.3(2)
N1 C1 C2 109.9(2)
C6 C1 C2 111.7(2)
C1 C2 C3 113.5(2)
N2 C3 C4 111.4(2)
N2 C3 C2 110.1(2)
C4 C3 C2 111.0(2)
C5 C4 C3 112.6(2)
O1 C5 C4 105.7(2)
O1 C5 C6 111.7(2)
C4 C5 C6 110.6(2)
C5 C6 C1 113.8(2)

loop_
_geom_bond_atom_site_label_1
_geom_bond_atom_site_label_2
_geom_bond_distance
Cu N1 1.975(2)
Cu N2 1.977(2)
Cu O3 1.984(2)
Cu O2 1.993(2)
Cu C 2.372(3)
O1 C5 1.424(3)
O2 C 1.311(4)
O3 C 1.311(4)
O4 C 1.252(4)
N1 C1 1.497(4)
N2 C3 1.497(3)
C1 C6 1.529(4)
C1 C2 1.529(4)
C2 C3 1.530(4)
C3 C4 1.523(4)
C4 C5 1.520(4)
C5 C6 1.527(4)
